data_4308781
loop_
_publ_author_name
'Md. Akhtarul Alam'
'Munirathinum Nethaji'
'Manabendra Ray'

_publ_contact_author_address
;
 Assistant Professor
Department of Chemistry
IIT Guwahati -781039
Guwahaqti, assam, India
;
_publ_contact_author_email manabray@iitg.ernet.in
_publ_contact_author_fax '+91 361 2690762'
_publ_contact_author_name
;
 Manabendra Ray
;
_publ_contact_author_phone '+91 361 2582310'
_publ_section_title
;
Structural Characterization of an Enantiopure Hydroxo-Bridged Binuclear
Iron(III) Complex with Empty One-Dimensional Helical Channels
;
_journal_name_full 'Inorganic Chemistry'
_journal_page_first 1302
_journal_page_last 1308
_journal_paper_doi 10.1021/ic049145n
_journal_volume 44
_journal_year 2005
_chemical_compound_source 'see text'
_chemical_formula_moiety 'C28 H32 Fe2 N6 O11'
_chemical_formula_sum 'C28 H32 Fe2 N6 O11'
_chemical_formula_weight 740.30
_chemical_name_systematic
;
 ?
;
_space_group_IT_number 170
_symmetry_cell_setting hexagonal
_symmetry_space_group_name_Hall 'P 65'
_symmetry_space_group_name_H-M 'P 65'
_atom_sites_solution_hydrogens geom
_atom_sites_solution_primary direct
_atom_sites_solution_secondary difmap
_audit_creation_date 'Mar 01 12:31:03 2004'
_audit_creation_method 'PLATON <TABLE ACC> option'
_cell_angle_alpha 90
_cell_angle_beta 90
_cell_angle_gamma 120
_cell_formula_units_Z 6
_cell_length_a 13.151(4)
_cell_length_b 13.151(4)
_cell_length_c 36.56(2)
_cell_measurement_reflns_used 650
_cell_measurement_temperature 293(2)
_cell_measurement_theta_max 27.24
_cell_measurement_theta_min 1.79
_cell_volume 5476(4)
_computing_cell_refinement 'Bruker smart apex ccd'
_computing_data_collection 'Bruker smart apex ccd'
_computing_data_reduction 'Bruker saint'
_computing_molecular_graphics ORTEP-III
_computing_publication_material 'PLATON (Spek, 1990)'
_computing_structure_refinement Shelx-97
_computing_structure_solution Shelxs-97
_diffrn_ambient_temperature 293(2)
_diffrn_detector_area_resol_mean 0.3
_diffrn_measured_fraction_theta_full 0.977
_diffrn_measured_fraction_theta_max 27.24
_diffrn_measurement_device_type 'Bruker smart apex ccd'
_diffrn_measurement_method omega-phi
_diffrn_radiation_monochromator graphite
_diffrn_radiation_source 'fine focus sealed tube'
_diffrn_radiation_type MoKa
_diffrn_radiation_wavelength 0.71073
_diffrn_reflns_av_R_equivalents 0.0245
_diffrn_reflns_av_sigmaI/netI 0.0206
_diffrn_reflns_limit_h_max 16
_diffrn_reflns_limit_h_min -16
_diffrn_reflns_limit_k_max 16
_diffrn_reflns_limit_k_min -16
_diffrn_reflns_limit_l_max 46
_diffrn_reflns_limit_l_min -46
_diffrn_reflns_number 56517
_diffrn_reflns_reduction_process
;
 ?
;
_diffrn_reflns_theta_full 0.977
_diffrn_reflns_theta_max 27.24
_diffrn_reflns_theta_min 1.79
_exptl_absorpt_coefficient_mu 0.851
_exptl_absorpt_correction_T_max 0.7542
_exptl_absorpt_correction_T_min 0.7262
_exptl_absorpt_correction_type multi-scan
_exptl_absorpt_process_details 'SADABS (Sheldrick,1997)'
_exptl_crystal_colour ' dark blue'
_exptl_crystal_density_diffrn 1.314
_exptl_crystal_density_method 'Not Measured'
_exptl_crystal_description 'square pyramidal'
_exptl_crystal_F_000 2232
_exptl_crystal_size_max 0.40
_exptl_crystal_size_mid 0.40
_exptl_crystal_size_min 0.35
_refine_diff_density_max 0.677
_refine_diff_density_min -0.265
_refine_diff_density_rms 0.112
_refine_ls_abs_structure_details 'Flack H D (1983), Acta Cryst. A39, 876-881'
_refine_ls_abs_structure_Flack 0.014(13)
_refine_ls_extinction_method none
_refine_ls_goodness_of_fit_ref 1.199
_refine_ls_hydrogen_treatment mixed
_refine_ls_matrix_type fullcycle
_refine_ls_number_parameters 470
_refine_ls_number_reflns 7816
_refine_ls_number_restraints 1
_refine_ls_restrained_S_all 1.199
_refine_ls_R_factor_all 0.0461
_refine_ls_R_factor_gt 0.0416
_refine_ls_shift/su_max 0.010
_refine_ls_shift/su_mean 0.001
_refine_ls_structure_factor_coef Fsqd
_refine_ls_weighting_details 'calc w=1/[\s^2^(Fo^2^)+(0.0858P)^2^+0.1585P] where P=(Fo^2^+2Fc^2^)/3'
_refine_ls_weighting_scheme calc
_refine_ls_wR_factor_gt 0.1191
_refine_ls_wR_factor_ref 0.1235
_reflns_number_gt 7220
_reflns_number_total 7816
_reflns_threshold_expression >2Sigma(I)
_cod_data_source_file ic049145nsi20040630_062140.cif
_cod_data_source_block mn3_m
_cod_depositor_comments
;
The following automatic conversions were performed:
'_symmetry_cell_setting' value 'Hexagonal' changed to 'hexagonal'
according to '/home/saulius/struct/CIF-dictionaries/cif_core.dic'
dictionary named 'cif_core.dic' version 2.4.1 from
2010-06-29.

'_exptl_absorpt_correction_type' value ' multi-scan' changed
to 'multi-scan' according to
'/home/saulius/struct/CIF-dictionaries/cif_core.dic' dictionary named
'cif_core.dic' version 2.4.1 from 2010-06-29.

Automatic conversion script
Id: cif_fix_enum 1527 2010-12-29 10:47:43Z saulius 
;
_cod_database_code 4308781

loop_
_symmetry_equiv_pos_as_xyz
x,y,z
x-y,x,5/6+z
-y,x-y,2/3+z
-x,-y,1/2+z
-x+y,-x,1/3+z
y,-x+y,1/6+z

loop_
_atom_site_label
_atom_site_type_symbol
_atom_site_fract_x
_atom_site_fract_y
_atom_site_fract_z
_atom_site_U_iso_or_equiv
_atom_site_adp_type
_atom_site_occupancy
_atom_site_symmetry_multiplicity
_atom_site_calc_flag
_atom_site_refinement_flags
_atom_site_disorder_assembly
_atom_site_disorder_group
Fe1 Fe 0.57365(4) 0.61519(4) 0.060562(11) 0.03766(12) Uani 1 1 d . . .
Fe2 Fe 0.52889(4) 0.81711(3) 0.009794(10) 0.03522(11) Uani 1 1 d . . .
O1 O 0.6278(2) 0.7639(2) 0.03397(6) 0.0425(4) Uani 1 1 d . . .
H1 H 0.7085 0.8142 0.0327 0.051 Uiso 1 1 calc R . .
O2 O 0.4840(2) 0.8635(2) 0.05470(6) 0.0461(5) Uani 1 1 d . . .
O3 O 0.5466(2) 0.5220(2) 0.01602(6) 0.0467(5) Uani 1 1 d . . .
O4 O 0.4065(2) 0.5774(2) 0.06160(7) 0.0480(5) Uani 1 1 d . . .
O5 O 0.3785(2) 0.65860(19) 0.01150(6) 0.0440(5) Uani 1 1 d . . .
O6 O 0.6717(2) 0.9761(2) 0.00011(6) 0.0476(5) Uani 1 1 d . . .
O7 O 0.7550(3) 1.1164(4) -0.04141(12) 0.1072(16) Uani 1 1 d . . .
O8 O 0.7359(2) 0.6419(2) 0.06833(7) 0.0486(5) Uani 1 1 d . . .
O9 O 0.8498(3) 0.6021(3) 0.10345(9) 0.0698(8) Uani 1 1 d . . .
O1O O 0.9747(8) 1.3209(8) -0.0270(3) 0.109(2) Uiso 0.60 1 d P . .
O11 O 0.8687(16) 0.8903(15) 0.0472(5) 0.143(5) Uiso 0.40 1 d P . .
N1 N 0.4577(2) 0.9143(2) -0.01990(7) 0.0371(5) Uani 1 1 d . . .
N2 N 0.5493(3) 0.7684(2) -0.04444(7) 0.0438(6) Uani 1 1 d . . .
N3 N 0.5865(4) 0.6737(3) -0.08727(9) 0.0598(8) Uani 1 1 d . . .
N4 N 0.5844(3) 0.6844(3) 0.11418(7) 0.0471(6) Uani 1 1 d . . .
N5 N 0.5786(4) 0.7980(3) 0.15686(9) 0.0639(9) Uani 1 1 d . . .
H5 H 0.5696 0.8515 0.1674 0.077 Uiso 1 1 calc R . .
N6 N 0.5388(3) 0.4562(3) 0.09182(8) 0.0457(6) Uani 1 1 d . . .
C1 C 0.3763(3) 0.8537(3) 0.05842(9) 0.0432(7) Uani 1 1 d . . .
C2 C 0.2988(5) 0.7856(4) 0.08579(13) 0.0700(12) Uani 1 1 d . . .
H2 H 0.3196 0.7454 0.1023 0.084 Uiso 1 1 calc R . .
C3 C 0.1885(5) 0.7781(5) 0.08839(18) 0.0895(18) Uani 1 1 d . . .
H3 H 0.1360 0.7320 0.1065 0.107 Uiso 1 1 calc R . .
C4 C 0.1579(4) 0.8384(5) 0.06437(15) 0.0758(13) Uani 1 1 d . . .
H4 H 0.0849 0.8332 0.0662 0.091 Uiso 1 1 calc R . .
C5 C 0.2357(4) 0.9065(4) 0.03762(13) 0.0653(10) Uani 1 1 d . . .
H5A H 0.2149 0.9477 0.0215 0.078 Uiso 1 1 calc R . .
C6 C 0.3441(3) 0.9147(3) 0.03425(10) 0.0457(7) Uani 1 1 d . . .
C7 C 0.4291(4) 0.9869(3) 0.00527(10) 0.0457(7) Uani 1 1 d . . .
C8 C 0.4504(3) 0.4148(3) 0.01356(11) 0.0496(7) Uani 1 1 d . . .
C9 C 0.3672(4) 0.3866(4) -0.01455(12) 0.0634(10) Uani 1 1 d . . .
H9 H 0.3796 0.4429 -0.0321 0.076 Uiso 1 1 calc R . .
C10 C 0.2704(5) 0.2803(5) -0.01663(17) 0.0815(14) Uani 1 1 d . . .
H10 H 0.2175 0.2640 -0.0356 0.098 Uiso 1 1 calc R . .
C11 C 0.2485(5) 0.1946(5) 0.00918(19) 0.0926(17) Uani 1 1 d . . .
H11 H 0.1796 0.1222 0.0083 0.111 Uiso 1 1 calc R . .
C12 C 0.3338(6) 0.2192(4) 0.03735(18) 0.0840(15) Uani 1 1 d . . .
C13 C 0.4320(4) 0.3285(3) 0.03913(12) 0.0592(9) Uani 1 1 d . . .
C14 C 0.5256(4) 0.3594(3) 0.06769(13) 0.0619(10) Uani 1 1 d . . .
H14A H 0.5056 0.2906 0.0825 0.074 Uiso 1 1 calc R . .
H14B H 0.5999 0.3828 0.0557 0.074 Uiso 1 1 calc R . .
C15 C 0.6087(4) 0.7219(4) 0.17406(11) 0.0584(9) Uani 1 1 d . . .
C16 C 0.5662(5) 0.7732(4) 0.12145(10) 0.0610(10) Uani 1 1 d . . .
C17 C 0.6115(3) 0.6526(3) 0.14751(9) 0.0456(7) Uani 1 1 d . . .
C18 C 0.6300(4) 0.5507(3) 0.15162(10) 0.0541(8) Uani 1 1 d . . .
H18A H 0.5644 0.4900 0.1652 0.065 Uiso 1 1 calc R . .
H18B H 0.7002 0.5751 0.1661 0.065 Uiso 1 1 calc R . .
C19 C 0.5681(4) 0.6800(3) -0.05132(9) 0.0508(8) Uani 1 1 d . . .
C20 C 0.5786(5) 0.7619(5) -0.10336(13) 0.0621(15) Uani 1 1 d . . .
C21 C 0.5560(3) 0.8200(3) -0.07805(9) 0.0453(7) Uani 1 1 d . . .
C22 C 0.5389(4) 0.9241(3) -0.08223(9) 0.0480(8) Uani 1 1 d . . .
C23 C 0.3421(3) 0.5827(3) 0.03653(10) 0.0426(6) Uani 1 1 d . . .
C24 C 0.2151(3) 0.4950(4) 0.03847(14) 0.0682(12) Uani 1 1 d . . .
H24A H 0.2008 0.4435 0.0588 0.102 Uiso 1 1 calc R . .
H24B H 0.1912 0.4501 0.0163 0.102 Uiso 1 1 calc R . .
H24C H 0.1712 0.5348 0.0416 0.102 Uiso 1 1 calc R . .
C25 C 0.6426(3) 0.4966(3) 0.11555(9) 0.0480(7) Uani 1 1 d . . .
C26 C 0.7527(3) 0.5858(3) 0.09455(9) 0.0484(7) Uani 1 1 d . . .
C27 C 0.5502(3) 0.9889(3) -0.04620(9) 0.0438(7) Uani 1 1 d . . .
C28 C 0.6699(3) 1.0328(3) -0.02788(10) 0.0538(9) Uani 1 1 d . . .
H1N H 0.394(3) 0.868(3) -0.0343(11) 0.037(9) Uiso 1 1 d . . .
H3N H 0.615(4) 0.619(4) -0.1002(14) 0.059(11) Uiso 1 1 d . . .
H6N H 0.467(4) 0.416(4) 0.1039(13) 0.048(10) Uiso 1 1 d . . .
H7A H 0.496(4) 1.036(3) 0.0149(11) 0.040(9) Uiso 1 1 d . . .
H7B H 0.396(3) 1.037(3) -0.0081(9) 0.029(8) Uiso 1 1 d . . .
H12 H 0.335(6) 0.150(6) 0.0532(19) 0.097(18) Uiso 1 1 d . . .
H15 H 0.615(4) 0.702(4) 0.2016(15) 0.069(14) Uiso 1 1 d . . .
H16 H 0.531(4) 0.802(4) 0.1017(13) 0.051(12) Uiso 1 1 d . . .
H19 H 0.582(3) 0.620(3) -0.0301(13) 0.044(11) Uiso 1 1 d . . .
H20 H 0.594(3) 0.772(3) -0.1144(11) 0.011(9) Uiso 1 1 d . . .
H22A H 0.458(5) 0.898(5) -0.0885(15) 0.073(15) Uiso 1 1 d . . .
H22B H 0.607(4) 0.988(4) -0.0959(12) 0.050(10) Uiso 1 1 d . . .
H25 H 0.639(4) 0.422(4) 0.1223(12) 0.049(10) Uiso 1 1 d . . .
H27 H 0.552(3) 1.040(4) -0.0528(11) 0.039(10) Uiso 1 1 d . . .

loop_
_atom_site_aniso_label
_atom_site_aniso_U_11
_atom_site_aniso_U_22
_atom_site_aniso_U_33
_atom_site_aniso_U_23
_atom_site_aniso_U_13
_atom_site_aniso_U_12
Fe1 0.0503(2) 0.0446(2) 0.0266(2) 0.00203(16) -0.00056(16) 0.0302(2)
Fe2 0.0473(2) 0.0352(2) 0.02438(18) 0.00158(14) -0.00127(16) 0.02158(17)
O1 0.0523(12) 0.0476(11) 0.0316(10) 0.0053(8) -0.0020(9) 0.0281(10)
O2 0.0683(14) 0.0498(12) 0.0280(10) 0.0008(9) -0.0003(9) 0.0354(11)
O3 0.0585(13) 0.0525(13) 0.0330(11) -0.0063(9) -0.0010(9) 0.0307(11)
O4 0.0467(12) 0.0601(13) 0.0415(12) 0.0110(10) 0.0070(10) 0.0299(11)
O5 0.0511(12) 0.0412(11) 0.0367(11) 0.0059(9) 0.0010(9) 0.0208(9)
O6 0.0433(11) 0.0434(12) 0.0425(13) -0.0004(9) -0.0055(9) 0.0115(10)
O7 0.073(2) 0.086(2) 0.087(3) 0.040(2) -0.0085(19) -0.0168(19)
O8 0.0531(13) 0.0612(14) 0.0392(12) 0.0090(10) 0.0034(10) 0.0343(11)
O9 0.0670(18) 0.101(2) 0.0577(16) 0.0131(15) -0.0072(14) 0.0543(17)
N1 0.0453(13) 0.0305(11) 0.0310(12) -0.0009(9) -0.0034(10) 0.0157(10)
N2 0.0638(16) 0.0441(13) 0.0282(12) 0.0031(10) 0.0026(11) 0.0305(13)
N3 0.093(2) 0.067(2) 0.0342(15) -0.0040(13) 0.0068(15) 0.0508(19)
N4 0.0720(18) 0.0530(15) 0.0281(13) 0.0021(11) -0.0024(12) 0.0400(14)
N5 0.112(3) 0.069(2) 0.0309(14) -0.0072(13) -0.0041(16) 0.061(2)
N6 0.0593(17) 0.0448(14) 0.0393(14) 0.0018(11) -0.0018(13) 0.0306(13)
C1 0.0548(18) 0.0380(14) 0.0378(16) -0.0027(12) 0.0049(13) 0.0240(13)
C2 0.103(3) 0.055(2) 0.059(2) 0.0142(18) 0.037(2) 0.045(2)
C3 0.099(4) 0.064(3) 0.090(4) 0.005(3) 0.058(3) 0.030(3)
C4 0.065(3) 0.081(3) 0.077(3) -0.013(3) 0.015(2) 0.033(2)
C5 0.065(2) 0.077(3) 0.066(2) -0.014(2) -0.0059(19) 0.045(2)
C6 0.0504(17) 0.0441(16) 0.0428(17) -0.0094(13) 0.0002(13) 0.0237(14)
C7 0.062(2) 0.0410(15) 0.0399(17) 0.0001(13) -0.0017(15) 0.0300(16)
C8 0.0554(18) 0.0538(18) 0.0456(18) -0.0095(15) 0.0010(15) 0.0318(15)
C9 0.069(2) 0.068(2) 0.055(2) -0.0134(19) -0.0120(19) 0.036(2)
C10 0.074(3) 0.087(3) 0.083(3) -0.029(3) -0.027(3) 0.040(3)
C11 0.082(3) 0.065(3) 0.101(4) -0.018(3) -0.011(3) 0.013(2)
C12 0.094(3) 0.051(2) 0.094(4) -0.004(2) -0.010(3) 0.026(2)
C13 0.076(3) 0.0465(18) 0.056(2) -0.0092(16) -0.0051(18) 0.0313(18)
C14 0.089(3) 0.0470(18) 0.063(2) -0.0025(16) -0.008(2) 0.043(2)
C15 0.087(3) 0.062(2) 0.0355(18) 0.0035(15) -0.0006(17) 0.045(2)
C16 0.110(3) 0.066(2) 0.0314(16) 0.0007(15) -0.0046(18) 0.062(2)
C17 0.0593(19) 0.0491(18) 0.0305(15) 0.0040(13) -0.0009(13) 0.0285(16)
C18 0.079(2) 0.060(2) 0.0367(17) 0.0115(14) 0.0008(16) 0.0441(19)
C19 0.078(2) 0.0542(18) 0.0296(15) -0.0014(13) 0.0019(15) 0.0407(18)
C20 0.100(4) 0.069(3) 0.0246(18) 0.0080(18) 0.013(2) 0.047(3)
C21 0.0578(18) 0.0442(17) 0.0291(15) 0.0027(12) 0.0005(13) 0.0218(14)
C22 0.070(2) 0.0458(17) 0.0291(15) 0.0079(12) 0.0025(14) 0.0298(17)
C23 0.0439(16) 0.0442(16) 0.0436(16) 0.0058(13) 0.0060(13) 0.0251(13)
C24 0.0449(19) 0.079(3) 0.076(3) 0.034(2) 0.0094(18) 0.0269(19)
C25 0.062(2) 0.0531(18) 0.0402(17) 0.0074(14) -0.0024(14) 0.0369(16)
C26 0.064(2) 0.0590(19) 0.0346(15) 0.0026(14) -0.0030(14) 0.0398(17)
C27 0.061(2) 0.0304(14) 0.0389(16) 0.0105(12) 0.0031(14) 0.0217(14)
C28 0.0483(18) 0.0433(17) 0.0460(19) 0.0021(14) 0.0048(14) 0.0051(14)

loop_
_atom_type_symbol
_atom_type_description
_atom_type_scat_dispersion_real
_atom_type_scat_dispersion_imag
_atom_type_scat_source
O O 0.0106 0.0060 'International Tables Vol C Tables 4.2.6.8 and 6.1.1.4'
N N 0.0061 0.0033 'International Tables Vol C Tables 4.2.6.8 and 6.1.1.4'
Fe Fe 0.3463 0.8444 'International Tables Vol C Tables 4.2.6.8 and 6.1.1.4'
H H 0.0000 0.0000 'International Tables Vol C Tables 4.2.6.8 and 6.1.1.4'
C C 0.0033 0.0016 'International Tables Vol C Tables 4.2.6.8 and 6.1.1.4'

loop_
_geom_angle_atom_site_label_1
_geom_angle_atom_site_label_2
_geom_angle_atom_site_label_3
_geom_angle
_geom_angle_site_symmetry_1
_geom_angle_site_symmetry_3
_geom_angle_publ_flag
O3 Fe1 O1 94.20(10) . . ?
O3 Fe1 O4 91.56(11) . . ?
O1 Fe1 O4 93.59(10) . . ?
O3 Fe1 O8 94.11(10) . . ?
O1 Fe1 O8 94.10(10) . . ?
O4 Fe1 O8 170.07(10) . . ?
O3 Fe1 N4 168.88(11) . . ?
O1 Fe1 N4 96.64(11) . . ?
O4 Fe1 N4 85.32(12) . . ?
O8 Fe1 N4 87.57(11) . . ?
O3 Fe1 N6 87.20(11) . . ?
O1 Fe1 N6 172.07(11) . . ?
O4 Fe1 N6 94.17(11) . . ?
O8 Fe1 N6 78.00(11) . . ?
N4 Fe1 N6 82.39(11) . . ?
O2 Fe2 O1 95.21(10) . . ?
O2 Fe2 O6 95.39(10) . . ?
O1 Fe2 O6 90.53(10) . . ?
O2 Fe2 O5 90.21(11) . . ?
O1 Fe2 O5 95.66(9) . . ?
O6 Fe2 O5 171.25(9) . . ?
O2 Fe2 N2 168.36(11) . . ?
O1 Fe2 N2 96.04(11) . . ?
O6 Fe2 N2 87.51(10) . . ?
O5 Fe2 N2 85.70(10) . . ?
O2 Fe2 N1 87.14(10) . . ?
O1 Fe2 N1 166.56(9) . . ?
O6 Fe2 N1 76.07(10) . . ?
O5 Fe2 N1 97.56(9) . . ?
N2 Fe2 N1 82.61(10) . . ?
Fe2 O1 Fe1 126.83(12) . . ?
Fe2 O1 H1 116.6 . . ?
Fe1 O1 H1 116.6 . . ?
C1 O2 Fe2 121.2(2) . . ?
C8 O3 Fe1 119.5(2) . . ?
C23 O4 Fe1 130.7(2) . . ?
C23 O5 Fe2 128.6(2) . . ?
C28 O6 Fe2 117.8(2) . . ?
C26 O8 Fe1 118.4(2) . . ?
C27 N1 C7 111.2(2) . . ?
C27 N1 Fe2 104.9(2) . . ?
C7 N1 Fe2 112.31(19) . . ?
C27 N1 H1N 104(2) . . ?
C7 N1 H1N 110(2) . . ?
Fe2 N1 H1N 114(2) . . ?
C19 N2 C21 105.5(3) . . ?
C19 N2 Fe2 122.9(2) . . ?
C21 N2 Fe2 131.4(2) . . ?
C19 N3 C20 106.2(3) . . ?
C19 N3 H3N 127(3) . . ?
C20 N3 H3N 126(3) . . ?
C16 N4 C17 105.9(3) . . ?
C16 N4 Fe1 123.7(2) . . ?
C17 N4 Fe1 130.4(2) . . ?
C16 N5 C15 107.9(3) . . ?
C16 N5 H5 126.1 . . ?
C15 N5 H5 126.1 . . ?
C25 N6 C14 110.4(3) . . ?
C25 N6 Fe1 104.2(2) . . ?
C14 N6 Fe1 112.4(2) . . ?
C25 N6 H6N 115(3) . . ?
C14 N6 H6N 99(3) . . ?
Fe1 N6 H6N 116(3) . . ?
O2 C1 C2 121.8(3) . . ?
O2 C1 C6 118.8(3) . . ?
C2 C1 C6 119.4(4) . . ?
C1 C2 C3 119.5(5) . . ?
C1 C2 H2 120.2 . . ?
C3 C2 H2 120.2 . . ?
C4 C3 C2 120.4(4) . . ?
C4 C3 H3 119.8 . . ?
C2 C3 H3 119.8 . . ?
C3 C4 C5 119.6(5) . . ?
C3 C4 H4 120.2 . . ?
C5 C4 H4 120.2 . . ?
C4 C5 C6 121.2(5) . . ?
C4 C5 H5A 119.4 . . ?
C6 C5 H5A 119.4 . . ?
C5 C6 C1 119.8(4) . . ?
C5 C6 C7 122.1(4) . . ?
C1 C6 C7 118.1(3) . . ?
C6 C7 N1 112.2(3) . . ?
C6 C7 H7A 110(3) . . ?
N1 C7 H7A 103(3) . . ?
C6 C7 H7B 108.1(18) . . ?
N1 C7 H7B 114.8(18) . . ?
H7A C7 H7B 108(3) . . ?
O3 C8 C13 119.8(3) . . ?
O3 C8 C9 121.6(4) . . ?
C13 C8 C9 118.6(4) . . ?
C10 C9 C8 121.5(5) . . ?
C10 C9 H9 119.2 . . ?
C8 C9 H9 119.2 . . ?
C9 C10 C11 120.8(5) . . ?
C9 C10 H10 119.6 . . ?
C11 C10 H10 119.6 . . ?
C10 C11 C12 118.9(5) . . ?
C10 C11 H11 120.5 . . ?
C12 C11 H11 120.5 . . ?
C13 C12 C11 119.4(5) . . ?
C13 C12 H12 117(3) . . ?
C11 C12 H12 122(4) . . ?
C12 C13 C8 120.7(4) . . ?
C12 C13 C14 122.0(4) . . ?
C8 C13 C14 117.3(4) . . ?
N6 C14 C13 111.8(3) . . ?
N6 C14 H14A 109.2 . . ?
C13 C14 H14A 109.2 . . ?
N6 C14 H14B 109.2 . . ?
C13 C14 H14B 109.2 . . ?
H14A C14 H14B 107.9 . . ?
C17 C15 N5 105.9(3) . . ?
C17 C15 H15 119(3) . . ?
N5 C15 H15 134(3) . . ?
N5 C16 N4 111.0(3) . . ?
N5 C16 H16 128(3) . . ?
N4 C16 H16 120(3) . . ?
C15 C17 N4 109.4(3) . . ?
C15 C17 C18 127.6(3) . . ?
N4 C17 C18 122.8(3) . . ?
C17 C18 C25 115.6(3) . . ?
C17 C18 H18A 108.4 . . ?
C25 C18 H18A 108.4 . . ?
C17 C18 H18B 108.4 . . ?
C25 C18 H18B 108.4 . . ?
H18A C18 H18B 107.4 . . ?
N2 C19 N3 110.9(3) . . ?
N2 C19 H19 128(2) . . ?
N3 C19 H19 120(2) . . ?
C21 C20 N3 109.0(4) . . ?
C21 C20 H20 132(5) . . ?
N3 C20 H20 116(5) . . ?
C20 C21 N2 108.4(3) . . ?
C20 C21 C22 129.3(4) . . ?
N2 C21 C22 122.3(3) . . ?
C21 C22 C27 113.7(3) . . ?
C21 C22 H22A 110(3) . . ?
C27 C22 H22A 101(3) . . ?
C21 C22 H22B 110(2) . . ?
C27 C22 H22B 99(2) . . ?
H22A C22 H22B 123(4) . . ?
O5 C23 O4 124.6(3) . . ?
O5 C23 C24 119.0(3) . . ?
O4 C23 C24 116.4(3) . . ?
C23 C24 H24A 109.5 . . ?
C23 C24 H24B 109.5 . . ?
H24A C24 H24B 109.5 . . ?
C23 C24 H24C 109.5 . . ?
H24A C24 H24C 109.5 . . ?
H24B C24 H24C 109.5 . . ?
N6 C25 C26 109.3(3) . . ?
N6 C25 C18 112.0(3) . . ?
C26 C25 C18 110.6(3) . . ?
N6 C25 H25 102(2) . . ?
C26 C25 H25 116(2) . . ?
C18 C25 H25 106(2) . . ?
O9 C26 O8 123.8(4) . . ?
O9 C26 C25 120.1(3) . . ?
O8 C26 C25 116.1(3) . . ?
N1 C27 C28 108.4(3) . . ?
N1 C27 C22 111.8(3) . . ?
C28 C27 C22 112.4(3) . . ?
N1 C27 H27 119(3) . . ?
C28 C27 H27 105(3) . . ?
C22 C27 H27 100(3) . . ?
O7 C28 O6 125.4(4) . . ?
O7 C28 C27 118.1(4) . . ?
O6 C28 C27 116.5(3) . . ?

loop_
_geom_bond_atom_site_label_1
_geom_bond_atom_site_label_2
_geom_bond_distance
_geom_bond_site_symmetry_2
_geom_bond_publ_flag
Fe1 O3 1.961(2) . ?
Fe1 O1 1.971(2) . ?
Fe1 O4 1.997(2) . ?
Fe1 O8 2.001(2) . ?
Fe1 N4 2.136(3) . ?
Fe1 N6 2.220(3) . ?
Fe2 O2 1.943(2) . ?
Fe2 O1 1.968(2) . ?
Fe2 O6 2.024(2) . ?
Fe2 O5 2.034(2) . ?
Fe2 N2 2.141(3) . ?
Fe2 N1 2.211(3) . ?
O1 H1 0.9300 . ?
O2 C1 1.364(4) . ?
O3 C8 1.346(5) . ?
O4 C23 1.273(4) . ?
O5 C23 1.260(4) . ?
O6 C28 1.274(5) . ?
O7 C28 1.214(5) . ?
O8 C26 1.294(4) . ?
O9 C26 1.228(5) . ?
N1 C27 1.475(4) . ?
N1 C7 1.502(4) . ?
N1 H1N 0.91(4) . ?
N2 C19 1.327(5) . ?
N2 C21 1.385(4) . ?
N3 C19 1.346(5) . ?
N3 C20 1.350(6) . ?
N3 H3N 1.08(5) . ?
N4 C16 1.330(5) . ?
N4 C17 1.391(4) . ?
N5 C16 1.325(5) . ?
N5 C15 1.397(5) . ?
N5 H5 0.8600 . ?
N6 C25 1.473(5) . ?
N6 C14 1.486(5) . ?
N6 H6N 0.93(4) . ?
C1 C2 1.389(5) . ?
C1 C6 1.395(5) . ?
C2 C3 1.407(9) . ?
C2 H2 0.9300 . ?
C3 C4 1.372(9) . ?
C3 H3 0.9300 . ?
C4 C5 1.374(7) . ?
C4 H4 0.9300 . ?
C5 C6 1.380(6) . ?
C5 H5A 0.9300 . ?
C6 C7 1.487(5) . ?
C7 H7A 0.86(4) . ?
C7 H7B 1.08(3) . ?
C8 C13 1.394(6) . ?
C8 C9 1.409(6) . ?
C9 C10 1.341(7) . ?
C9 H9 0.9300 . ?
C10 C11 1.385(9) . ?
C10 H10 0.9300 . ?
C11 C12 1.436(9) . ?
C11 H11 0.9300 . ?
C12 C13 1.372(7) . ?
C12 H12 1.09(7) . ?
C13 C14 1.507(6) . ?
C14 H14A 0.9700 . ?
C14 H14B 0.9700 . ?
C15 C17 1.344(5) . ?
C15 H15 1.05(5) . ?
C16 H16 1.03(5) . ?
C17 C18 1.485(5) . ?
C18 C25 1.546(5) . ?
C18 H18A 0.9700 . ?
C18 H18B 0.9700 . ?
C19 H19 1.18(4) . ?
C20 C21 1.325(6) . ?
C20 H20 0.44(4) . ?
C21 C22 1.503(5) . ?
C22 C27 1.535(5) . ?
C22 H22A 0.97(6) . ?
C22 H22B 1.01(4) . ?
C23 C24 1.483(5) . ?
C24 H24A 0.9600 . ?
C24 H24B 0.9600 . ?
C24 H24C 0.9600 . ?
C25 C26 1.537(5) . ?
C25 H25 0.99(4) . ?
C27 C28 1.533(5) . ?
C27 H27 0.70(4) . ?

loop_
_geom_hbond_atom_site_label_D
_geom_hbond_atom_site_label_H
_geom_hbond_atom_site_label_A
_geom_hbond_distance_DH
_geom_hbond_distance_HA
_geom_hbond_distance_DA
_geom_hbond_angle_DHA
_geom_hbond_site_symmetry_A
_geom_hbond_publ_flag
N1 H1N O9 0.92(4) 2.10(4) 2.918(6) 148(3) 2_554 yes
N3 H3N O2 1.07(5) 1.86(5) 2.890(5) 159(4) 2_654 yes
N3 H3N O6 1.07(5) 2.60(5) 3.240(5) 118(3) 2_654 yes
N5 H5 O3 0.8604 2.0930 2.937(6) 166.65 6_565 yes
N6 H6N O1O 0.93(5) 2.12(5) 3.035(13) 169(4) 6_455 yes
C16 H16 O2 1.03(5) 2.12(5) 3.133(6) 169(5) 1_555 yes
C19 H19 O3 1.18(4) 2.03(4) 3.142(5) 155(3) 1_555 yes

loop_
_geom_torsion_atom_site_label_1
_geom_torsion_atom_site_label_2
_geom_torsion_atom_site_label_3
_geom_torsion_atom_site_label_4
_geom_torsion
_geom_torsion_site_symmetry_1
_geom_torsion_site_symmetry_2
_geom_torsion_site_symmetry_3
_geom_torsion_site_symmetry_4
_geom_torsion_publ_flag
O2 Fe2 O1 Fe1 77.31(16) . . . . ?
O6 Fe2 O1 Fe1 172.76(15) . . . . ?
O5 Fe2 O1 Fe1 -13.43(16) . . . . ?
N2 Fe2 O1 Fe1 -99.68(16) . . . . ?
N1 Fe2 O1 Fe1 176.9(3) . . . . ?
O3 Fe1 O1 Fe2 79.89(16) . . . . ?
O4 Fe1 O1 Fe2 -11.94(16) . . . . ?
O8 Fe1 O1 Fe2 174.33(15) . . . . ?
N4 Fe1 O1 Fe2 -97.65(16) . . . . ?
N6 Fe1 O1 Fe2 180(100) . . . . ?
O1 Fe2 O2 C1 -147.0(2) . . . . ?
O6 Fe2 O2 C1 121.9(2) . . . . ?
O5 Fe2 O2 C1 -51.3(2) . . . . ?
N2 Fe2 O2 C1 18.0(6) . . . . ?
N1 Fe2 O2 C1 46.2(2) . . . . ?
O1 Fe1 O3 C8 -138.9(2) . . . . ?
O4 Fe1 O3 C8 -45.2(2) . . . . ?
O8 Fe1 O3 C8 126.7(2) . . . . ?
N4 Fe1 O3 C8 28.3(7) . . . . ?
N6 Fe1 O3 C8 48.9(3) . . . . ?
O3 Fe1 O4 C23 -48.8(3) . . . . ?
O1 Fe1 O4 C23 45.5(3) . . . . ?
O8 Fe1 O4 C23 -173.7(5) . . . . ?
N4 Fe1 O4 C23 141.9(3) . . . . ?
N6 Fe1 O4 C23 -136.1(3) . . . . ?
O2 Fe2 O5 C23 -57.3(3) . . . . ?
O1 Fe2 O5 C23 37.9(3) . . . . ?
O6 Fe2 O5 C23 172.8(6) . . . . ?
N2 Fe2 O5 C23 133.6(3) . . . . ?
N1 Fe2 O5 C23 -144.5(3) . . . . ?
O2 Fe2 O6 C28 -113.7(3) . . . . ?
O1 Fe2 O6 C28 151.1(3) . . . . ?
O5 Fe2 O6 C28 15.9(8) . . . . ?
N2 Fe2 O6 C28 55.0(3) . . . . ?
N1 Fe2 O6 C28 -28.0(3) . . . . ?
O3 Fe1 O8 C26 -106.8(3) . . . . ?
O1 Fe1 O8 C26 158.7(3) . . . . ?
O4 Fe1 O8 C26 17.9(8) . . . . ?
N4 Fe1 O8 C26 62.2(3) . . . . ?
N6 Fe1 O8 C26 -20.6(3) . . . . ?
O2 Fe2 N1 C27 131.1(2) . . . . ?
O1 Fe2 N1 C27 30.6(5) . . . . ?
O6 Fe2 N1 C27 34.79(19) . . . . ?
O5 Fe2 N1 C27 -139.10(19) . . . . ?
N2 Fe2 N1 C27 -54.5(2) . . . . ?
O2 Fe2 N1 C7 10.1(2) . . . . ?
O1 Fe2 N1 C7 -90.4(5) . . . . ?
O6 Fe2 N1 C7 -86.2(2) . . . . ?
O5 Fe2 N1 C7 99.9(2) . . . . ?
N2 Fe2 N1 C7 -175.4(2) . . . . ?
O2 Fe2 N2 C19 -135.8(5) . . . . ?
O1 Fe2 N2 C19 29.2(3) . . . . ?
O6 Fe2 N2 C19 119.5(3) . . . . ?
O5 Fe2 N2 C19 -66.1(3) . . . . ?
N1 Fe2 N2 C19 -164.3(3) . . . . ?
O2 Fe2 N2 C21 49.9(7) . . . . ?
O1 Fe2 N2 C21 -145.1(3) . . . . ?
O6 Fe2 N2 C21 -54.9(3) . . . . ?
O5 Fe2 N2 C21 119.6(3) . . . . ?
N1 Fe2 N2 C21 21.4(3) . . . . ?
O3 Fe1 N4 C16 -135.3(5) . . . . ?
O1 Fe1 N4 C16 31.8(4) . . . . ?
O4 Fe1 N4 C16 -61.3(4) . . . . ?
O8 Fe1 N4 C16 125.7(4) . . . . ?
N6 Fe1 N4 C16 -156.1(4) . . . . ?
O3 Fe1 N4 C17 45.7(8) . . . . ?
O1 Fe1 N4 C17 -147.1(3) . . . . ?
O4 Fe1 N4 C17 119.8(4) . . . . ?
O8 Fe1 N4 C17 -53.3(3) . . . . ?
N6 Fe1 N4 C17 24.9(3) . . . . ?
O3 Fe1 N6 C25 126.2(2) . . . . ?
O1 Fe1 N6 C25 25.8(9) . . . . ?
O4 Fe1 N6 C25 -142.4(2) . . . . ?
O8 Fe1 N6 C25 31.4(2) . . . . ?
N4 Fe1 N6 C25 -57.7(2) . . . . ?
O3 Fe1 N6 C14 6.6(3) . . . . ?
O1 Fe1 N6 C14 -93.8(8) . . . . ?
O4 Fe1 N6 C14 98.0(3) . . . . ?
O8 Fe1 N6 C14 -88.2(3) . . . . ?
N4 Fe1 N6 C14 -177.3(3) . . . . ?
Fe2 O2 C1 C2 120.9(3) . . . . ?
Fe2 O2 C1 C6 -59.8(3) . . . . ?
O2 C1 C2 C3 -179.8(4) . . . . ?
C6 C1 C2 C3 0.9(6) . . . . ?
C1 C2 C3 C4 -0.7(8) . . . . ?
C2 C3 C4 C5 0.0(8) . . . . ?
C3 C4 C5 C6 0.5(7) . . . . ?
C4 C5 C6 C1 -0.3(6) . . . . ?
C4 C5 C6 C7 179.3(4) . . . . ?
O2 C1 C6 C5 -179.7(3) . . . . ?
C2 C1 C6 C5 -0.4(5) . . . . ?
O2 C1 C6 C7 0.6(4) . . . . ?
C2 C1 C6 C7 179.9(3) . . . . ?
C5 C6 C7 N1 -119.0(4) . . . . ?
C1 C6 C7 N1 60.7(4) . . . . ?
C27 N1 C7 C6 -174.6(3) . . . . ?
Fe2 N1 C7 C6 -57.4(3) . . . . ?
Fe1 O3 C8 C13 -59.0(4) . . . . ?
Fe1 O3 C8 C9 121.4(3) . . . . ?
O3 C8 C9 C10 -178.9(4) . . . . ?
C13 C8 C9 C10 1.5(6) . . . . ?
C8 C9 C10 C11 0.6(8) . . . . ?
C9 C10 C11 C12 -2.9(9) . . . . ?
C10 C11 C12 C13 3.2(9) . . . . ?
C11 C12 C13 C8 -1.1(8) . . . . ?
C11 C12 C13 C14 -179.2(5) . . . . ?
O3 C8 C13 C12 179.2(4) . . . . ?
C9 C8 C13 C12 -1.2(6) . . . . ?
O3 C8 C13 C14 -2.6(5) . . . . ?
C9 C8 C13 C14 176.9(4) . . . . ?
C25 N6 C14 C13 -171.2(3) . . . . ?
Fe1 N6 C14 C13 -55.3(4) . . . . ?
C12 C13 C14 N6 -118.4(5) . . . . ?
C8 C13 C14 N6 63.5(5) . . . . ?
C16 N5 C15 C17 -0.7(6) . . . . ?
C15 N5 C16 N4 1.0(6) . . . . ?
C17 N4 C16 N5 -0.8(5) . . . . ?
Fe1 N4 C16 N5 -179.9(3) . . . . ?
N5 C15 C17 N4 0.3(5) . . . . ?
N5 C15 C17 C18 -174.9(4) . . . . ?
C16 N4 C17 C15 0.3(5) . . . . ?
Fe1 N4 C17 C15 179.4(3) . . . . ?
C16 N4 C17 C18 175.7(4) . . . . ?
Fe1 N4 C17 C18 -5.2(6) . . . . ?
C15 C17 C18 C25 -173.4(4) . . . . ?
N4 C17 C18 C25 12.1(6) . . . . ?
C21 N2 C19 N3 0.2(5) . . . . ?
Fe2 N2 C19 N3 -175.4(3) . . . . ?
C20 N3 C19 N2 -0.1(5) . . . . ?
C19 N3 C20 C21 -0.1(6) . . . . ?
N3 C20 C21 N2 0.2(6) . . . . ?
N3 C20 C21 C22 -179.7(4) . . . . ?
C19 N2 C21 C20 -0.3(5) . . . . ?
Fe2 N2 C21 C20 174.8(3) . . . . ?
C19 N2 C21 C22 179.6(4) . . . . ?
Fe2 N2 C21 C22 -5.3(5) . . . . ?
C20 C21 C22 C27 -162.9(5) . . . . ?
N2 C21 C22 C27 17.1(5) . . . . ?
Fe2 O5 C23 O4 -19.0(5) . . . . ?
Fe2 O5 C23 C24 158.5(3) . . . . ?
Fe1 O4 C23 O5 -34.4(5) . . . . ?
Fe1 O4 C23 C24 148.1(3) . . . . ?
C14 N6 C25 C26 83.7(4) . . . . ?
Fe1 N6 C25 C26 -37.2(3) . . . . ?
C14 N6 C25 C18 -153.3(3) . . . . ?
Fe1 N6 C25 C18 85.7(3) . . . . ?
C17 C18 C25 N6 -58.5(4) . . . . ?
C17 C18 C25 C26 63.7(4) . . . . ?
Fe1 O8 C26 O9 -174.4(3) . . . . ?
Fe1 O8 C26 C25 4.2(4) . . . . ?
N6 C25 C26 O9 -156.2(3) . . . . ?
C18 C25 C26 O9 79.9(4) . . . . ?
N6 C25 C26 O8 25.1(4) . . . . ?
C18 C25 C26 O8 -98.7(4) . . . . ?
C7 N1 C27 C28 84.4(3) . . . . ?
Fe2 N1 C27 C28 -37.2(3) . . . . ?
C7 N1 C27 C22 -151.1(3) . . . . ?
Fe2 N1 C27 C22 87.2(3) . . . . ?
C21 C22 C27 N1 -64.1(4) . . . . ?
C21 C22 C27 C28 58.1(4) . . . . ?
Fe2 O6 C28 O7 -164.5(5) . . . . ?
Fe2 O6 C28 C27 13.8(4) . . . . ?
N1 C27 C28 O7 -162.8(4) . . . . ?
C22 C27 C28 O7 73.1(5) . . . . ?
N1 C27 C28 O6 18.7(4) . . . . ?
C22 C27 C28 O6 -105.4(4) . . . . ?
